data_7013739
loop_
_publ_author_name
'Rheingold, Arnold L.'
'Liable-Sands, Louise M'
'Golen, James A.'
'Yap, Glenn P. A.'
'Trofimenko, Swiatoslaw'

_publ_section_title
;
 The coordination chemistry of the
 hydrotris(3-diphenylmethylpyrazol-1-yl)borate (Tp(CHPh2)) ligand.
;
_journal_issue 4
_journal_name_full 'Dalton transactions (Cambridge, England : 2003)'
_journal_page_first 598
_journal_page_last 604
_journal_paper_doi 10.1039/b313785f
_journal_year 2004
_chemical_formula_sum 'C53 H47 B Co N6 O2'
_chemical_formula_weight 869.71
_chemical_name_systematic
;
?
;
_space_group_IT_number 14
_symmetry_cell_setting monoclinic
_symmetry_space_group_name_Hall '-P 2yn'
_symmetry_space_group_name_H-M 'P 1 21/n 1'
_atom_sites_solution_hydrogens geom
_atom_sites_solution_primary direct
_atom_sites_solution_secondary difmap
_audit_creation_method SHELXL-97
_cell_angle_alpha 90.00
_cell_angle_beta 92.4080(10)
_cell_angle_gamma 90.00
_cell_formula_units_Z 4
_cell_length_a 12.7304(8)
_cell_length_b 19.7914(12)
_cell_length_c 17.7854(10)
_cell_measurement_temperature 173(2)
_cell_volume 4477.1(5)
_computing_cell_refinement 'Bruker SMART'
_computing_data_collection 'Bruker SMART'
_computing_data_reduction 'Bruker SHELXTL'
_computing_molecular_graphics 'Bruker SHELXTL'
_computing_publication_material 'Bruker SHELXTL'
_computing_structure_refinement 'SHELXL-97 (Sheldrick, 1997)'
_computing_structure_solution 'SHELXS-97 (Sheldrick, 1990)'
_diffrn_ambient_temperature 173(2)
_diffrn_measured_fraction_theta_full 0.888
_diffrn_measured_fraction_theta_max 0.888
_diffrn_measurement_device_type 'CCD area detector'
_diffrn_measurement_method 'phi and omega scans'
_diffrn_radiation_monochromator graphite
_diffrn_radiation_source 'fine-focus sealed tube'
_diffrn_radiation_type MoK\a
_diffrn_radiation_wavelength 0.71073
_diffrn_reflns_av_R_equivalents 0.0292
_diffrn_reflns_av_sigmaI/netI 0.0329
_diffrn_reflns_limit_h_max 14
_diffrn_reflns_limit_h_min -13
_diffrn_reflns_limit_k_max 23
_diffrn_reflns_limit_k_min -25
_diffrn_reflns_limit_l_max 22
_diffrn_reflns_limit_l_min -22
_diffrn_reflns_number 20511
_diffrn_reflns_theta_full 27.00
_diffrn_reflns_theta_max 27.00
_diffrn_reflns_theta_min 1.54
_exptl_absorpt_coefficient_mu 0.432
_exptl_absorpt_correction_T_max 0.9185
_exptl_absorpt_correction_T_min 0.8634
_exptl_absorpt_correction_type 'Empirical from SADABS'
_exptl_crystal_colour Purple
_exptl_crystal_density_diffrn 1.290
_exptl_crystal_density_method 'not measured'
_exptl_crystal_description Block
_exptl_crystal_F_000 1820
_exptl_crystal_size_max 0.35
_exptl_crystal_size_mid 0.30
_exptl_crystal_size_min 0.20
_refine_diff_density_max 0.587
_refine_diff_density_min -0.373
_refine_diff_density_rms 0.053
_refine_ls_extinction_method none
_refine_ls_goodness_of_fit_ref 1.141
_refine_ls_hydrogen_treatment mixed
_refine_ls_matrix_type full
_refine_ls_number_parameters 572
_refine_ls_number_reflns 8675
_refine_ls_number_restraints 0
_refine_ls_restrained_S_all 1.141
_refine_ls_R_factor_all 0.0704
_refine_ls_R_factor_gt 0.0490
_refine_ls_shift/su_max 0.002
_refine_ls_shift/su_mean 0.000
_refine_ls_structure_factor_coef Fsqd
_refine_ls_weighting_details 'calc w=1/[\s^2^(Fo^2^)+(0.1000P)^2^+0.0000P] where P=(Fo^2^+2Fc^2^)/3'
_refine_ls_weighting_scheme calc
_refine_ls_wR_factor_gt 0.1488
_refine_ls_wR_factor_ref 0.1657
_reflns_number_gt 6501
_reflns_number_total 8675
_reflns_threshold_expression >2sigma(I)
_cod_data_source_file b313785f.txt
_cod_data_source_block trof118
_cod_depositor_comments
;
The following automatic conversions were performed:
'_symmetry_cell_setting' value 'Monoclinic' changed to 'monoclinic'
according to '/home/saulius/struct/CIF-dictionaries/cif_core.dic'
dictionary named 'cif_core.dic' version 2.4.1 from 2010-06-29.

Automatic conversion script
Id: cif_fix_enum 1527 2010-12-29 10:47:43Z saulius 
;
_cod_original_sg_symbol_H-M P2(1)/n
_cod_database_code 7013739

loop_
_symmetry_equiv_pos_as_xyz
'x, y, z'
'-x+1/2, y+1/2, -z+1/2'
'-x, -y, -z'
'x-1/2, -y-1/2, z-1/2'

loop_
_atom_site_label
_atom_site_type_symbol
_atom_site_fract_x
_atom_site_fract_y
_atom_site_fract_z
_atom_site_U_iso_or_equiv
_atom_site_adp_type
_atom_site_occupancy
_atom_site_symmetry_multiplicity
_atom_site_calc_flag
_atom_site_refinement_flags
_atom_site_disorder_assembly
_atom_site_disorder_group
Co1 Co 0.81745(3) 0.306515(16) 0.791548(15) 0.02809(13) Uani 1 1 d . . .
B1 B 0.8688(3) 0.30691(15) 0.62084(15) 0.0351(7) Uani 1 1 d . . .
H1 H 0.886(2) 0.3055(11) 0.5638(15) 0.033(7) Uiso 1 1 d . . .
O1 O 0.72641(16) 0.23949(9) 0.84416(9) 0.0388(5) Uani 1 1 d . . .
O2 O 0.88909(16) 0.32626(9) 0.88920(9) 0.0383(5) Uani 1 1 d . . .
N1 N 0.91084(17) 0.38153(10) 0.73362(10) 0.0303(5) Uani 1 1 d . . .
N2 N 0.91862(18) 0.36987(10) 0.65821(10) 0.0334(5) Uani 1 1 d . . .
N3 N 0.90883(17) 0.23689(9) 0.73721(10) 0.0295(5) Uani 1 1 d . . .
N4 N 0.91409(18) 0.24350(10) 0.66114(10) 0.0319(5) Uani 1 1 d . . .
N5 N 0.71027(19) 0.30984(10) 0.70030(10) 0.0299(5) Uani 1 1 d . . .
N6 N 0.75013(19) 0.31028(10) 0.63019(11) 0.0327(5) Uani 1 1 d . . .
C1 C 0.9671(2) 0.43746(12) 0.74866(13) 0.0325(6) Uani 1 1 d . . .
C2 C 1.0104(2) 0.46198(14) 0.68321(16) 0.0432(7) Uani 1 1 d . . .
H2A H 1.0535 0.5008 0.6783 0.052 Uiso 1 1 calc R . .
C3 C 0.9776(2) 0.41853(14) 0.62804(14) 0.0408(7) Uani 1 1 d . . .
H3A H 0.9937 0.4219 0.5765 0.049 Uiso 1 1 calc R . .
C4 C 0.9844(2) 0.46304(12) 0.82835(14) 0.0335(6) Uani 1 1 d . . .
H4A H 0.9637 0.4255 0.8624 0.040 Uiso 1 1 calc R . .
C5 C 0.9175(2) 0.52393(12) 0.84766(16) 0.0393(6) Uani 1 1 d . . .
C6 C 0.8799(3) 0.52827(15) 0.91952(19) 0.0539(8) Uani 1 1 d . . .
H6A H 0.8944 0.4928 0.9545 0.065 Uiso 1 1 calc R . .
C7 C 0.8216(3) 0.5832(2) 0.9411(3) 0.0766(12) Uani 1 1 d . . .
H7A H 0.7962 0.5854 0.9905 0.092 Uiso 1 1 calc R . .
C8 C 0.8006(3) 0.6345(2) 0.8913(3) 0.0895(16) Uani 1 1 d . . .
H8A H 0.7605 0.6723 0.9062 0.107 Uiso 1 1 calc R . .
C9 C 0.8372(4) 0.63162(17) 0.8196(3) 0.0873(15) Uani 1 1 d . . .
H9A H 0.8231 0.6676 0.7852 0.105 Uiso 1 1 calc R . .
C10 C 0.8951(3) 0.57574(15) 0.7977(2) 0.0620(10) Uani 1 1 d . . .
H10A H 0.9192 0.5733 0.7480 0.074 Uiso 1 1 calc R . .
C11 C 1.1010(2) 0.47515(14) 0.84387(14) 0.0390(6) Uani 1 1 d . . .
C12 C 1.1664(3) 0.4200(2) 0.8495(3) 0.0855(13) Uani 1 1 d . . .
H12A H 1.1377 0.3759 0.8443 0.103 Uiso 1 1 calc R . .
C13 C 1.2744(4) 0.4281(3) 0.8628(3) 0.0997(16) Uani 1 1 d . . .
H13A H 1.3186 0.3894 0.8667 0.120 Uiso 1 1 calc R . .
C14 C 1.3172(3) 0.4913(3) 0.87035(19) 0.0744(12) Uani 1 1 d . . .
H14A H 1.3907 0.4972 0.8795 0.089 Uiso 1 1 calc R . .
C15 C 1.2534(4) 0.5440(2) 0.8646(3) 0.0817(12) Uani 1 1 d . . .
H15A H 1.2821 0.5882 0.8697 0.098 Uiso 1 1 calc R . .
C16 C 1.1460(3) 0.53669(17) 0.8513(2) 0.0625(9) Uani 1 1 d . . .
H16A H 1.1030 0.5759 0.8474 0.075 Uiso 1 1 calc R . .
C17 C 0.9589(2) 0.17998(12) 0.75674(14) 0.0331(6) Uani 1 1 d . . .
C18 C 0.9970(2) 0.14919(14) 0.69234(16) 0.0437(7) Uani 1 1 d . . .
H18A H 1.0353 0.1081 0.6898 0.052 Uiso 1 1 calc R . .
C19 C 0.9674(3) 0.19064(13) 0.63439(15) 0.0424(7) Uani 1 1 d . . .
H19A H 0.9821 0.1834 0.5831 0.051 Uiso 1 1 calc R . .
C20 C 0.9760(2) 0.16212(12) 0.83927(14) 0.0344(6) Uani 1 1 d . . .
H20A H 0.9534 0.2026 0.8681 0.041 Uiso 1 1 calc R . .
C21 C 1.0932(3) 0.15472(16) 0.85627(15) 0.0477(8) Uani 1 1 d . . .
C22 C 1.1527(3) 0.2104(2) 0.87537(16) 0.0651(11) Uani 1 1 d . . .
H22A H 1.1201 0.2534 0.8791 0.078 Uiso 1 1 calc R . .
C23 C 1.2598(5) 0.2042(4) 0.8892(2) 0.118(3) Uani 1 1 d . . .
H23A H 1.3003 0.2431 0.9025 0.141 Uiso 1 1 calc R . .
C24 C 1.3070(5) 0.1446(6) 0.8842(3) 0.144(4) Uani 1 1 d . . .
H24A H 1.3807 0.1412 0.8940 0.172 Uiso 1 1 calc R . .
C25 C 1.2519(5) 0.0899(4) 0.8655(4) 0.130(3) Uani 1 1 d . . .
H25A H 1.2865 0.0476 0.8615 0.156 Uiso 1 1 calc R . .
C26 C 1.1434(3) 0.0940(2) 0.8516(3) 0.0854(13) Uani 1 1 d . . .
H26A H 1.1043 0.0545 0.8389 0.102 Uiso 1 1 calc R . .
C27 C 0.9123(2) 0.10327(12) 0.86759(14) 0.0368(6) Uani 1 1 d . . .
C28 C 0.9251(3) 0.08538(15) 0.94303(17) 0.0527(8) Uani 1 1 d . . .
H28A H 0.9746 0.1092 0.9745 0.063 Uiso 1 1 calc R . .
C29 C 0.8672(3) 0.03347(16) 0.97320(19) 0.0629(10) Uani 1 1 d . . .
H29A H 0.8773 0.0221 1.0249 0.075 Uiso 1 1 calc R . .
C30 C 0.7954(3) -0.00154(15) 0.92895(19) 0.0572(9) Uani 1 1 d . . .
H30A H 0.7563 -0.0375 0.9494 0.069 Uiso 1 1 calc R . .
C31 C 0.7809(3) 0.01583(16) 0.85517(19) 0.0583(9) Uani 1 1 d . . .
H31A H 0.7305 -0.0077 0.8242 0.070 Uiso 1 1 calc R . .
C32 C 0.8398(3) 0.06804(15) 0.82479(16) 0.0473(7) Uani 1 1 d . . .
H32A H 0.8290 0.0792 0.7731 0.057 Uiso 1 1 calc R . .
C33 C 0.6062(2) 0.31323(11) 0.69040(14) 0.0315(6) Uani 1 1 d . . .
C34 C 0.5775(3) 0.31638(14) 0.61445(15) 0.0432(7) Uani 1 1 d . . .
H34A H 0.5085 0.3188 0.5922 0.052 Uiso 1 1 calc R . .
C35 C 0.6712(3) 0.31525(13) 0.57834(15) 0.0421(7) Uani 1 1 d . . .
H35A H 0.6785 0.3176 0.5255 0.051 Uiso 1 1 calc R . .
C36 C 0.5350(2) 0.31054(12) 0.75640(14) 0.0333(6) Uani 1 1 d . . .
H36A H 0.5479 0.2658 0.7813 0.040 Uiso 1 1 calc R . .
C37 C 0.4206(2) 0.31037(13) 0.72835(15) 0.0382(6) Uani 1 1 d . . .
C38 C 0.3718(3) 0.36891(19) 0.7020(2) 0.0778(12) Uani 1 1 d . . .
H38A H 0.4092 0.4105 0.7031 0.093 Uiso 1 1 calc R . .
C39 C 0.2686(3) 0.3669(2) 0.6743(3) 0.0899(14) Uani 1 1 d . . .
H39A H 0.2366 0.4071 0.6552 0.108 Uiso 1 1 calc R . .
C40 C 0.2118(3) 0.3083(2) 0.6737(2) 0.0683(11) Uani 1 1 d . . .
H40A H 0.1401 0.3077 0.6566 0.082 Uiso 1 1 calc R . .
C41 C 0.2602(3) 0.2510(2) 0.69822(17) 0.0612(10) Uani 1 1 d . . .
H41A H 0.2222 0.2097 0.6974 0.073 Uiso 1 1 calc R . .
C42 C 0.3641(3) 0.25152(15) 0.72447(15) 0.0457(7) Uani 1 1 d . . .
H42A H 0.3967 0.2104 0.7400 0.055 Uiso 1 1 calc R . .
C43 C 0.5602(2) 0.36391(13) 0.81591(14) 0.0361(6) Uani 1 1 d . . .
C44 C 0.6024(2) 0.42594(14) 0.79827(15) 0.0426(7) Uani 1 1 d . . .
H44A H 0.6152 0.4364 0.7473 0.051 Uiso 1 1 calc R . .
C45 C 0.6264(3) 0.47330(15) 0.85401(16) 0.0493(8) Uani 1 1 d . . .
H45A H 0.6563 0.5154 0.8409 0.059 Uiso 1 1 calc R . .
C46 C 0.6075(3) 0.45991(15) 0.92712(16) 0.0513(8) Uani 1 1 d . . .
H46A H 0.6244 0.4923 0.9651 0.062 Uiso 1 1 calc R . .
C47 C 0.5633(3) 0.39851(17) 0.94558(16) 0.0607(9) Uani 1 1 d . . .
H47A H 0.5483 0.3891 0.9964 0.073 Uiso 1 1 calc R . .
C48 C 0.5406(3) 0.35067(15) 0.89032(15) 0.0476(7) Uani 1 1 d . . .
H48A H 0.5115 0.3084 0.9037 0.057 Uiso 1 1 calc R . .
C49 C 0.6490(3) 0.17318(17) 0.93737(18) 0.0543(8) Uani 1 1 d . . .
H49A H 0.6088 0.1567 0.8929 0.081 Uiso 1 1 calc R . .
H49B H 0.6010 0.1935 0.9726 0.081 Uiso 1 1 calc R . .
H49C H 0.6865 0.1354 0.9619 0.081 Uiso 1 1 calc R . .
C50 C 0.7276(2) 0.22575(13) 0.91373(14) 0.0391(7) Uani 1 1 d . . .
C51 C 0.7933(3) 0.25569(13) 0.96845(14) 0.0420(7) Uani 1 1 d . . .
H51A H 0.7863 0.2421 1.0192 0.050 Uiso 1 1 calc R . .
C52 C 0.8687(3) 0.30422(13) 0.95371(14) 0.0411(7) Uani 1 1 d . . .
C53 C 0.9369(4) 0.33035(18) 1.01769(15) 0.0708(12) Uani 1 1 d . . .
H53A H 0.9857 0.3641 0.9989 0.106 Uiso 1 1 calc R . .
H53B H 0.9768 0.2929 1.0409 0.106 Uiso 1 1 calc R . .
H53C H 0.8929 0.3512 1.0552 0.106 Uiso 1 1 calc R . .

loop_
_atom_site_aniso_label
_atom_site_aniso_U_11
_atom_site_aniso_U_22
_atom_site_aniso_U_33
_atom_site_aniso_U_23
_atom_site_aniso_U_13
_atom_site_aniso_U_12
Co1 0.0251(3) 0.0356(2) 0.02326(17) -0.00234(11) -0.00219(13) 0.00272(14)
B1 0.032(2) 0.0474(17) 0.0252(12) -0.0013(11) -0.0022(11) 0.0050(14)
O1 0.0364(13) 0.0447(10) 0.0351(9) 0.0020(7) -0.0017(8) 0.0002(8)
O2 0.0461(14) 0.0430(10) 0.0253(8) 0.0007(7) -0.0044(8) -0.0073(9)
N1 0.0278(14) 0.0346(11) 0.0281(9) 0.0018(8) -0.0026(8) 0.0028(9)
N2 0.0285(15) 0.0442(12) 0.0272(9) 0.0016(8) -0.0010(8) 0.0011(10)
N3 0.0288(14) 0.0322(10) 0.0272(9) -0.0036(7) -0.0026(8) 0.0023(9)
N4 0.0265(14) 0.0415(11) 0.0275(9) -0.0079(8) -0.0005(8) 0.0030(9)
N5 0.0256(16) 0.0371(11) 0.0267(9) 0.0000(7) -0.0018(8) 0.0016(9)
N6 0.0314(16) 0.0423(12) 0.0239(9) -0.0012(8) -0.0037(8) 0.0009(9)
C1 0.0248(17) 0.0315(13) 0.0407(12) 0.0043(9) -0.0036(11) -0.0001(10)
C2 0.036(2) 0.0431(15) 0.0510(15) 0.0098(12) 0.0023(13) -0.0072(13)
C3 0.0347(19) 0.0511(16) 0.0368(13) 0.0143(12) 0.0047(12) 0.0010(13)
C4 0.0279(18) 0.0298(12) 0.0421(13) 0.0016(10) -0.0052(11) -0.0012(10)
C5 0.0212(18) 0.0317(13) 0.0640(17) -0.0066(11) -0.0113(12) -0.0001(11)
C6 0.037(2) 0.0487(17) 0.077(2) -0.0221(15) 0.0060(16) -0.0006(14)
C7 0.041(3) 0.066(2) 0.123(3) -0.045(2) 0.005(2) 0.0026(19)
C8 0.042(3) 0.059(3) 0.164(5) -0.057(3) -0.033(3) 0.0168(19)
C9 0.081(4) 0.0373(18) 0.138(4) -0.015(2) -0.059(3) 0.0165(19)
C10 0.064(3) 0.0396(16) 0.080(2) -0.0012(15) -0.0234(18) 0.0072(16)
C11 0.0311(19) 0.0473(15) 0.0382(13) 0.0001(11) -0.0045(11) 0.0019(12)
C12 0.038(3) 0.069(2) 0.147(4) 0.013(2) -0.022(2) 0.0096(19)
C13 0.038(4) 0.133(5) 0.126(4) 0.021(3) -0.015(3) 0.030(3)
C14 0.029(3) 0.138(4) 0.0554(19) 0.004(2) -0.0060(16) -0.008(3)
C15 0.040(3) 0.094(3) 0.111(3) -0.006(2) -0.004(2) -0.025(2)
C16 0.038(3) 0.056(2) 0.093(3) -0.0074(17) -0.0025(18) -0.0083(16)
C17 0.0232(18) 0.0329(13) 0.0427(13) -0.0054(10) -0.0062(11) 0.0030(10)
C18 0.034(2) 0.0411(15) 0.0554(16) -0.0151(12) -0.0030(13) 0.0089(12)
C19 0.037(2) 0.0518(17) 0.0381(13) -0.0168(11) 0.0031(12) 0.0047(13)
C20 0.0299(19) 0.0313(13) 0.0412(13) -0.0034(10) -0.0065(11) 0.0049(11)
C21 0.034(2) 0.066(2) 0.0426(15) 0.0133(13) -0.0076(12) -0.0041(15)
C22 0.050(3) 0.108(3) 0.0362(15) 0.0104(16) -0.0100(14) -0.036(2)
C23 0.077(5) 0.234(8) 0.041(2) 0.022(3) -0.014(2) -0.086(5)
C24 0.036(4) 0.317(13) 0.077(3) 0.079(5) -0.006(3) -0.023(6)
C25 0.045(4) 0.196(7) 0.150(5) 0.071(5) 0.017(3) 0.052(4)
C26 0.038(3) 0.092(3) 0.125(4) 0.030(3) 0.004(2) 0.026(2)
C27 0.0287(19) 0.0324(13) 0.0486(14) -0.0009(10) -0.0047(12) 0.0064(11)
C28 0.052(2) 0.0483(17) 0.0561(17) 0.0103(13) -0.0168(15) -0.0097(15)
C29 0.067(3) 0.059(2) 0.0620(19) 0.0211(16) -0.0097(18) -0.0062(18)
C30 0.052(3) 0.0428(17) 0.076(2) 0.0089(15) -0.0002(17) -0.0075(15)
C31 0.050(2) 0.0549(19) 0.070(2) -0.0203(15) 0.0063(17) -0.0185(16)
C32 0.046(2) 0.0507(17) 0.0452(15) -0.0098(12) -0.0017(13) -0.0052(14)
C33 0.0233(19) 0.0326(13) 0.0381(13) 0.0021(9) -0.0048(11) 0.0006(10)
C34 0.034(2) 0.0553(17) 0.0393(14) 0.0036(11) -0.0128(12) 0.0017(13)
C35 0.039(2) 0.0557(17) 0.0307(12) 0.0022(11) -0.0110(12) -0.0005(13)
C36 0.0253(18) 0.0361(13) 0.0382(13) 0.0029(10) -0.0031(11) -0.0003(11)
C37 0.0236(19) 0.0478(16) 0.0427(14) -0.0021(11) -0.0032(11) -0.0005(12)
C38 0.038(3) 0.058(2) 0.135(4) 0.004(2) -0.031(2) 0.0043(17)
C39 0.035(3) 0.082(3) 0.149(4) 0.001(3) -0.036(3) 0.013(2)
C40 0.024(2) 0.118(4) 0.062(2) -0.013(2) -0.0055(16) -0.003(2)
C41 0.043(3) 0.092(3) 0.0489(17) -0.0074(16) -0.0017(15) -0.030(2)
C42 0.034(2) 0.0588(18) 0.0436(14) -0.0001(12) -0.0040(12) -0.0125(14)
C43 0.0237(18) 0.0402(14) 0.0440(13) 0.0047(11) -0.0033(11) 0.0025(11)
C44 0.039(2) 0.0463(15) 0.0426(14) 0.0031(11) -0.0011(12) -0.0038(13)
C45 0.048(2) 0.0471(16) 0.0531(16) -0.0002(13) -0.0004(14) -0.0045(14)
C46 0.055(2) 0.0546(18) 0.0438(15) -0.0088(13) -0.0064(14) -0.0043(15)
C47 0.076(3) 0.068(2) 0.0383(15) 0.0060(14) 0.0050(15) -0.0074(19)
C48 0.044(2) 0.0515(17) 0.0471(15) 0.0063(12) 0.0033(13) -0.0068(14)
C49 0.048(2) 0.0615(19) 0.0536(17) 0.0128(14) 0.0046(15) -0.0114(16)
C50 0.040(2) 0.0399(14) 0.0380(13) 0.0040(10) 0.0053(12) 0.0063(12)
C51 0.049(2) 0.0446(15) 0.0322(12) 0.0032(11) 0.0019(12) 0.0027(13)
C52 0.048(2) 0.0470(15) 0.0285(12) -0.0026(10) -0.0031(11) 0.0004(13)
C53 0.110(4) 0.074(2) 0.0274(13) 0.0000(14) -0.0148(16) -0.024(2)

loop_
_atom_type_symbol
_atom_type_description
_atom_type_scat_dispersion_real
_atom_type_scat_dispersion_imag
_atom_type_scat_source
C C 0.0033 0.0016 'International Tables Vol C Tables 4.2.6.8 and 6.1.1.4'
H H 0.0000 0.0000 'International Tables Vol C Tables 4.2.6.8 and 6.1.1.4'
B B 0.0013 0.0007 'International Tables Vol C Tables 4.2.6.8 and 6.1.1.4'
N N 0.0061 0.0033 'International Tables Vol C Tables 4.2.6.8 and 6.1.1.4'
O O 0.0106 0.0060 'International Tables Vol C Tables 4.2.6.8 and 6.1.1.4'
Co Co 0.3494 0.9721 'International Tables Vol C Tables 4.2.6.8 and 6.1.1.4'

loop_
_geom_angle_atom_site_label_1
_geom_angle_atom_site_label_2
_geom_angle_atom_site_label_3
_geom_angle
_geom_angle_site_symmetry_1
_geom_angle_site_symmetry_3
_geom_angle_publ_flag
O2 Co1 O1 88.58(7) . . ?
O2 Co1 N3 107.21(8) . . ?
O1 Co1 N3 97.12(8) . . ?
O2 Co1 N5 161.58(8) . . ?
O1 Co1 N5 90.68(8) . . ?
N3 Co1 N5 91.14(8) . . ?
O2 Co1 N1 92.29(7) . . ?
O1 Co1 N1 177.82(8) . . ?
N3 Co1 N1 84.53(8) . . ?
N5 Co1 N1 87.86(8) . . ?
N6 B1 N2 108.0(2) . . ?
N6 B1 N4 109.6(2) . . ?
N2 B1 N4 108.6(2) . . ?
C50 O1 Co1 127.66(18) . . ?
C52 O2 Co1 128.86(19) . . ?
C1 N1 N2 105.97(19) . . ?
C1 N1 Co1 139.79(16) . . ?
N2 N1 Co1 114.23(15) . . ?
C3 N2 N1 109.5(2) . . ?
C3 N2 B1 129.4(2) . . ?
N1 N2 B1 121.0(2) . . ?
C17 N3 N4 107.26(19) . . ?
C17 N3 Co1 135.50(16) . . ?
N4 N3 Co1 116.84(14) . . ?
C19 N4 N3 108.8(2) . . ?
C19 N4 B1 130.7(2) . . ?
N3 N4 B1 120.36(18) . . ?
C33 N5 N6 106.54(19) . . ?
C33 N5 Co1 136.28(17) . . ?
N6 N5 Co1 117.16(17) . . ?
C35 N6 N5 109.4(2) . . ?
C35 N6 B1 130.2(2) . . ?
N5 N6 B1 120.4(2) . . ?
N1 C1 C2 110.3(2) . . ?
N1 C1 C4 121.3(2) . . ?
C2 C1 C4 128.2(2) . . ?
C3 C2 C1 105.2(2) . . ?
N2 C3 C2 108.9(2) . . ?
C1 C4 C11 109.0(2) . . ?
C1 C4 C5 114.5(2) . . ?
C11 C4 C5 112.7(2) . . ?
C10 C5 C6 118.5(3) . . ?
C10 C5 C4 123.1(3) . . ?
C6 C5 C4 118.4(2) . . ?
C7 C6 C5 121.1(4) . . ?
C8 C7 C6 119.8(4) . . ?
C7 C8 C9 120.3(4) . . ?
C8 C9 C10 119.7(4) . . ?
C5 C10 C9 120.5(4) . . ?
C16 C11 C12 117.1(3) . . ?
C16 C11 C4 124.6(3) . . ?
C12 C11 C4 118.3(3) . . ?
C11 C12 C13 120.8(4) . . ?
C14 C13 C12 120.4(4) . . ?
C15 C14 C13 118.2(4) . . ?
C14 C15 C16 121.9(4) . . ?
C11 C16 C15 121.5(4) . . ?
N3 C17 C18 109.4(2) . . ?
N3 C17 C20 119.8(2) . . ?
C18 C17 C20 130.5(2) . . ?
C19 C18 C17 105.3(2) . . ?
N4 C19 C18 109.2(2) . . ?
C17 C20 C27 116.3(2) . . ?
C17 C20 C21 108.3(2) . . ?
C27 C20 C21 113.2(2) . . ?
C26 C21 C22 117.8(4) . . ?
C26 C21 C20 122.1(3) . . ?
C22 C21 C20 120.0(3) . . ?
C21 C22 C23 120.2(5) . . ?
C24 C23 C22 120.8(7) . . ?
C25 C24 C23 120.5(7) . . ?
C24 C25 C26 120.4(7) . . ?
C21 C26 C25 120.2(5) . . ?
C32 C27 C28 117.3(3) . . ?
C32 C27 C20 124.5(2) . . ?
C28 C27 C20 118.2(2) . . ?
C29 C28 C27 121.3(3) . . ?
C30 C29 C28 120.4(3) . . ?
C31 C30 C29 119.1(3) . . ?
C30 C31 C32 120.4(3) . . ?
C27 C32 C31 121.6(3) . . ?
N5 C33 C34 110.6(3) . . ?
N5 C33 C36 121.4(2) . . ?
C34 C33 C36 128.0(3) . . ?
C35 C34 C33 104.8(3) . . ?
N6 C35 C34 108.6(2) . . ?
C33 C36 C37 110.0(2) . . ?
C33 C36 C43 113.6(2) . . ?
C37 C36 C43 113.7(2) . . ?
C42 C37 C38 117.8(3) . . ?
C42 C37 C36 120.9(3) . . ?
C38 C37 C36 121.2(3) . . ?
C39 C38 C37 120.1(4) . . ?
C40 C39 C38 121.5(4) . . ?
C41 C40 C39 118.3(4) . . ?
C40 C41 C42 121.2(3) . . ?
C37 C42 C41 121.1(3) . . ?
C44 C43 C48 118.2(2) . . ?
C44 C43 C36 122.1(2) . . ?
C48 C43 C36 119.6(2) . . ?
C43 C44 C45 120.9(3) . . ?
C46 C45 C44 120.6(3) . . ?
C45 C46 C47 119.2(3) . . ?
C46 C47 C48 120.4(3) . . ?
C43 C48 C47 120.6(3) . . ?
O1 C50 C51 125.1(3) . . ?
O1 C50 C49 116.0(3) . . ?
C51 C50 C49 118.9(2) . . ?
C50 C51 C52 124.2(2) . . ?
O2 C52 C51 125.4(2) . . ?
O2 C52 C53 115.9(3) . . ?
C51 C52 C53 118.6(2) . . ?

loop_
_geom_bond_atom_site_label_1
_geom_bond_atom_site_label_2
_geom_bond_distance
_geom_bond_site_symmetry_2
_geom_bond_publ_flag
Co1 O2 1.9667(17) . ?
Co1 O1 2.0174(18) . ?
Co1 N3 2.069(2) . ?
Co1 N5 2.077(2) . ?
Co1 N1 2.187(2) . ?
B1 N6 1.528(4) . ?
B1 N2 1.537(4) . ?
B1 N4 1.545(3) . ?
O1 C50 1.266(3) . ?
O2 C52 1.265(3) . ?
N1 C1 1.339(3) . ?
N1 N2 1.368(3) . ?
N2 C3 1.347(3) . ?
N3 C17 1.333(3) . ?
N3 N4 1.364(3) . ?
N4 C19 1.345(3) . ?
N5 C33 1.330(4) . ?
N5 N6 1.366(3) . ?
N6 C35 1.339(3) . ?
C1 C2 1.396(4) . ?
C1 C4 1.512(3) . ?
C2 C3 1.357(4) . ?
C4 C11 1.518(4) . ?
C4 C5 1.523(4) . ?
C5 C10 1.379(4) . ?
C5 C6 1.386(4) . ?
C6 C7 1.380(4) . ?
C7 C8 1.366(6) . ?
C8 C9 1.377(7) . ?
C9 C10 1.393(5) . ?
C11 C16 1.350(4) . ?
C11 C12 1.374(5) . ?
C12 C13 1.394(6) . ?
C13 C14 1.369(6) . ?
C14 C15 1.323(6) . ?
C15 C16 1.386(6) . ?
C17 C18 1.402(4) . ?
C17 C20 1.517(3) . ?
C18 C19 1.358(4) . ?
C20 C27 1.517(4) . ?
C20 C21 1.517(4) . ?
C21 C26 1.364(5) . ?
C21 C22 1.372(5) . ?
C22 C23 1.381(8) . ?
C23 C24 1.328(10) . ?
C24 C25 1.324(10) . ?
C25 C26 1.396(7) . ?
C27 C32 1.363(4) . ?
C27 C28 1.391(4) . ?
C28 C29 1.386(4) . ?
C29 C30 1.369(5) . ?
C30 C31 1.361(5) . ?
C31 C32 1.399(4) . ?
C33 C34 1.386(4) . ?
C33 C36 1.514(4) . ?
C34 C35 1.378(5) . ?
C36 C37 1.519(4) . ?
C36 C43 1.520(3) . ?
C37 C42 1.370(4) . ?
C37 C38 1.387(4) . ?
C38 C39 1.384(6) . ?
C39 C40 1.367(6) . ?
C40 C41 1.353(5) . ?
C41 C42 1.384(5) . ?
C43 C44 1.382(4) . ?
C43 C48 1.382(4) . ?
C44 C45 1.389(4) . ?
C45 C46 1.358(4) . ?
C46 C47 1.385(4) . ?
C47 C48 1.386(4) . ?
C49 C50 1.515(4) . ?
C50 C51 1.389(4) . ?
C51 C52 1.390(4) . ?
C52 C53 1.494(4) . ?
